data_7107467
loop_
_publ_author_name
'Shaoguang Li'
'Wei Meiying'
'Xiaojuan Huang'
'Xiao-Juan Yang'
'Biao Wu'

_publ_section_title
;
 Ion-pair induced self-assembly of molecular barrels with encapsulated
 tetraalkylammonium cations based on a bis-trisurea stave
;
_journal_name_full Chem.Commun.
_journal_page_first 3097
_journal_paper_doi 10.1039/c2cc17699h
_journal_volume 48
_journal_year 2012
_chemical_formula_sum 'C76 H122 Cl4 N18 O11'
_chemical_formula_weight 1605.72
_chemical_name_systematic
;
?
;
_space_group_IT_number 2
_symmetry_cell_setting triclinic
_symmetry_space_group_name_Hall '-P 1'
_symmetry_space_group_name_H-M 'P -1'
_atom_sites_solution_hydrogens geom
_atom_sites_solution_primary direct
_atom_sites_solution_secondary difmap
_audit_creation_method SHELXL-97
_cell_angle_alpha 99.111(4)
_cell_angle_beta 103.442(5)
_cell_angle_gamma 105.631(4)
_cell_formula_units_Z 2
_cell_length_a 16.207(4)
_cell_length_b 18.232(4)
_cell_length_c 19.617(5)
_cell_measurement_reflns_used 3849
_cell_measurement_temperature 150(2)
_cell_volume 5276(2)
_computing_cell_refinement 'Bruker SAINT'
_computing_data_collection 'Bruker APEX2'
_computing_data_reduction 'Bruker SAINT'
_computing_molecular_graphics 'Bruker SHELXTL'
_computing_publication_material 'Bruker SHELXTL'
_computing_structure_refinement 'SHELXL-97 (Sheldrick, 2008)'
_computing_structure_solution 'SHELXS-97 (Sheldrick, 2008)'
_diffrn_ambient_temperature 150(2)
_diffrn_measured_fraction_theta_full 0.972
_diffrn_measured_fraction_theta_max 0.972
_diffrn_radiation_monochromator graphite
_diffrn_radiation_source 'fine-focus sealed tube'
_diffrn_radiation_type MoK\a
_diffrn_radiation_wavelength 0.71073
_diffrn_reflns_av_R_equivalents 0.0468
_diffrn_reflns_av_sigmaI/netI 0.1069
_diffrn_reflns_limit_h_max 19
_diffrn_reflns_limit_h_min -19
_diffrn_reflns_limit_k_max 21
_diffrn_reflns_limit_k_min -21
_diffrn_reflns_limit_l_max 23
_diffrn_reflns_limit_l_min -23
_diffrn_reflns_number 36009
_diffrn_reflns_theta_full 25.32
_diffrn_reflns_theta_max 25.32
_diffrn_reflns_theta_min 1.42
_exptl_absorpt_coefficient_mu 0.166
_exptl_absorpt_correction_T_max 0.9676
_exptl_absorpt_correction_T_min 0.9520
_exptl_absorpt_correction_type multi-scan
_exptl_absorpt_process_details SADABS
_exptl_crystal_colour Yellow
_exptl_crystal_density_diffrn 1.011
_exptl_crystal_density_method 'not measured'
_exptl_crystal_description Block
_exptl_crystal_F_000 1720
_exptl_crystal_size_max 0.30
_exptl_crystal_size_mid 0.20
_exptl_crystal_size_min 0.20
_refine_diff_density_max 0.510
_refine_diff_density_min -0.384
_refine_diff_density_rms 0.068
_refine_ls_extinction_method none
_refine_ls_goodness_of_fit_ref 0.999
_refine_ls_hydrogen_treatment constr
_refine_ls_matrix_type full
_refine_ls_number_parameters 1018
_refine_ls_number_reflns 18716
_refine_ls_number_restraints 1
_refine_ls_restrained_S_all 0.999
_refine_ls_R_factor_all 0.1411
_refine_ls_R_factor_gt 0.0780
_refine_ls_shift/su_max 0.003
_refine_ls_shift/su_mean 0.000
_refine_ls_structure_factor_coef Fsqd
_refine_ls_weighting_details 'calc w=1/[\s^2^(Fo^2^)+(0.1000P)^2^+0.5037P] where P=(Fo^2^+2Fc^2^)/3'
_refine_ls_weighting_scheme calc
_refine_ls_wR_factor_gt 0.2044
_refine_ls_wR_factor_ref 0.2272
_reflns_number_gt 8451
_reflns_number_total 18716
_reflns_threshold_expression >2sigma(I)
_cod_data_source_file c2cc17699h.txt
_cod_data_source_block (TEA)4LCl4
_cod_original_sg_symbol_H-M P-1
_cod_database_code 7107467

loop_
_symmetry_equiv_pos_as_xyz
'x, y, z'
'-x, -y, -z'

loop_
_atom_site_label
_atom_site_type_symbol
_atom_site_fract_x
_atom_site_fract_y
_atom_site_fract_z
_atom_site_U_iso_or_equiv
_atom_site_adp_type
_atom_site_occupancy
_atom_site_symmetry_multiplicity
_atom_site_calc_flag
_atom_site_refinement_flags
Cl1 Cl 0.65532(8) 0.51465(7) 0.71677(7) 0.0693(4) Uani 1 1 d .
Cl2 Cl 0.35010(9) 0.31514(8) 0.61506(6) 0.0727(4) Uani 1 1 d .
Cl3 Cl 0.02993(8) 0.15632(7) 0.59489(6) 0.0632(3) Uani 1 1 d .
Cl4 Cl 0.80643(7) 0.01531(7) 0.71851(6) 0.0595(3) Uani 1 1 d .
O1 O 1.1619(2) 0.7631(2) 0.8645(2) 0.0955(13) Uani 1 1 d .
O2 O 1.2135(2) 0.70229(19) 0.93964(17) 0.0644(9) Uani 1 1 d .
O3 O 0.81663(19) 0.43143(17) 0.92541(15) 0.0557(8) Uani 1 1 d .
O4 O 0.5222(2) 0.46989(17) 0.86243(17) 0.0637(9) Uani 1 1 d .
O5 O 0.5927(2) 0.75272(19) 0.83010(19) 0.0779(10) Uani 1 1 d .
O6 O 0.9388(2) 0.7959(2) 0.74615(19) 0.0838(11) Uani 1 1 d .
O7 O 1.0665(2) 1.13397(17) 0.84689(15) 0.0567(8) Uani 1 1 d .
O8 O 0.8618(2) 1.21537(18) 0.94398(17) 0.0632(8) Uani 1 1 d .
O9 O 0.5558(2) 0.9651(2) 1.0639(2) 0.0718(10) Uani 1 1 d .
O10 O 0.5037(2) 0.8691(2) 0.9702(2) 0.0804(11) Uani 1 1 d .
O11 O 0.2284(3) 0.2444(2) 0.7160(2) 0.1000(12) Uani 1 1 d .
H11B H 0.2562 0.2784 0.6972 0.080 Uiso 1 1 d R
H11C H 0.1805 0.2156 0.6839 0.080 Uiso 1 1 d R
N1 N 1.1508(3) 0.7127(2) 0.8990(2) 0.0589(10) Uani 1 1 d .
N2 N 0.8007(2) 0.5203(2) 0.85705(19) 0.0515(9) Uani 1 1 d .
H2 H 0.7599 0.5352 0.8300 0.062 Uiso 1 1 calc R
N3 N 0.6811(2) 0.4173(2) 0.84648(17) 0.0477(9) Uani 1 1 d .
H3 H 0.6556 0.4398 0.8149 0.057 Uiso 1 1 calc R
N4 N 0.5006(2) 0.36910(19) 0.76884(17) 0.0456(8) Uani 1 1 d .
H4 H 0.4890 0.3549 0.7217 0.055 Uiso 1 1 calc R
N5 N 0.4348(2) 0.4645(2) 0.75247(19) 0.0509(9) Uani 1 1 d .
H5 H 0.4216 0.4464 0.7056 0.061 Uiso 1 1 calc R
N6 N 0.5405(2) 0.6199(2) 0.78942(18) 0.0489(9) Uani 1 1 d .
H6 H 0.5549 0.5796 0.7709 0.059 Uiso 1 1 calc R
N7 N 0.6784(2) 0.6898(2) 0.78764(19) 0.0562(10) Uani 1 1 d .
H7 H 0.6835 0.6439 0.7715 0.067 Uiso 1 1 calc R
N8 N 0.8295(3) 0.8505(2) 0.7344(2) 0.0800(14) Uani 1 1 d .
H8 H 0.8151 0.8935 0.7321 0.096 Uiso 1 1 calc R
N9 N 0.9718(2) 0.9265(2) 0.75045(19) 0.0569(10) Uani 1 1 d .
H9 H 0.9468 0.9632 0.7447 0.068 Uiso 1 1 calc R
N10 N 1.0534(2) 1.07275(18) 0.73336(17) 0.0397(8) Uani 1 1 d .
H10 H 1.0257 1.0649 0.6873 0.048 Uiso 1 1 calc R
N11 N 1.0091(2) 1.18203(19) 0.75311(17) 0.0434(8) Uani 1 1 d .
H11 H 0.9823 1.1702 0.7065 0.052 Uiso 1 1 calc R
N12 N 0.8959(2) 1.18436(19) 0.83914(17) 0.0442(8) Uani 1 1 d .
H12 H 0.8843 1.1452 0.8020 0.053 Uiso 1 1 calc R
N13 N 0.7915(2) 1.09339(19) 0.86858(16) 0.0429(8) Uani 1 1 d .
H13 H 0.7897 1.0644 0.8276 0.051 Uiso 1 1 calc R
N14 N 0.5550(3) 0.9345(3) 1.0034(3) 0.0613(11) Uani 1 1 d .
N15 N 0.3177(2) 0.3338(2) 0.97757(17) 0.0519(9) Uani 1 1 d .
N16 N 0.7551(3) 0.9362(3) 0.47263(18) 0.0680(12) Uani 1 1 d .
N17 N 0.2842(3) 0.7477(3) 0.3336(2) 0.0798(14) Uani 1 1 d .
N18 N 1.0000 1.0000 1.0000 0.0637(17) Uani 1 2 d S
N19 N 0.5456(10) 0.4766(7) 0.4874(7) 0.167(8) Uani 0.50 1 d P
C1 C 1.0597(3) 0.6639(2) 0.8898(2) 0.0489(11) Uani 1 1 d .
C2 C 0.9898(3) 0.6701(3) 0.8385(3) 0.0624(13) Uani 1 1 d .
H2A H 0.9999 0.7073 0.8100 0.075 Uiso 1 1 calc R
C3 C 0.9062(3) 0.6221(3) 0.8292(3) 0.0631(13) Uani 1 1 d .
H3A H 0.8577 0.6255 0.7932 0.076 Uiso 1 1 calc R
C4 C 0.8890(3) 0.5672(2) 0.8714(2) 0.0433(10) Uani 1 1 d .
C5 C 0.9599(3) 0.5654(2) 0.9249(2) 0.0467(10) Uani 1 1 d .
H5A H 0.9498 0.5309 0.9559 0.056 Uiso 1 1 calc R
C6 C 1.0453(3) 0.6132(2) 0.9337(2) 0.0475(10) Uani 1 1 d .
H6A H 1.0942 0.6111 0.9702 0.057 Uiso 1 1 calc R
C7 C 0.7696(3) 0.4537(2) 0.8798(2) 0.0435(10) Uani 1 1 d .
C8 C 0.6236(3) 0.3468(2) 0.8560(2) 0.0435(10) Uani 1 1 d .
C9 C 0.6530(3) 0.3036(3) 0.9019(2) 0.0524(11) Uani 1 1 d .
H9A H 0.7130 0.3215 0.9320 0.063 Uiso 1 1 calc R
C10 C 0.5943(4) 0.2339(3) 0.9037(3) 0.0643(13) Uani 1 1 d .
H10A H 0.6143 0.2041 0.9357 0.077 Uiso 1 1 calc R
C11 C 0.5071(3) 0.2066(3) 0.8598(2) 0.0583(12) Uani 1 1 d .
H11A H 0.4680 0.1575 0.8603 0.070 Uiso 1 1 calc R
C12 C 0.4774(3) 0.2510(2) 0.8154(2) 0.0501(11) Uani 1 1 d .
H12A H 0.4173 0.2328 0.7854 0.060 Uiso 1 1 calc R
C13 C 0.5339(3) 0.3213(2) 0.8143(2) 0.0450(10) Uani 1 1 d .
C14 C 0.4875(3) 0.4357(3) 0.7995(2) 0.0473(10) Uani 1 1 d .
C15 C 0.4019(3) 0.5237(3) 0.7801(3) 0.0555(12) Uani 1 1 d .
C16 C 0.3171(4) 0.5051(3) 0.7880(3) 0.0880(18) Uani 1 1 d .
H16 H 0.2793 0.4521 0.7724 0.106 Uiso 1 1 calc R
C17 C 0.2857(4) 0.5620(4) 0.8183(4) 0.117(3) Uani 1 1 d .
H17 H 0.2269 0.5484 0.8233 0.141 Uiso 1 1 calc R
C18 C 0.3418(5) 0.6393(4) 0.8413(5) 0.127(3) Uani 1 1 d .
H18 H 0.3210 0.6785 0.8628 0.152 Uiso 1 1 calc R
C19 C 0.4248(4) 0.6599(3) 0.8337(3) 0.0808(17) Uani 1 1 d .
H19 H 0.4621 0.7131 0.8503 0.097 Uiso 1 1 calc R
C20 C 0.4562(3) 0.6031(3) 0.8013(3) 0.0567(12) Uani 1 1 d .
C21 C 0.6038(3) 0.6928(3) 0.8034(2) 0.0526(11) Uani 1 1 d .
C22 C 0.7514(3) 0.7599(3) 0.7962(3) 0.0623(13) Uani 1 1 d .
H22A H 0.8081 0.7533 0.8223 0.075 Uiso 1 1 calc R
H22B H 0.7426 0.8047 0.8260 0.075 Uiso 1 1 calc R
C23 C 0.7592(3) 0.7780(3) 0.7269(3) 0.0796(16) Uani 1 1 d .
H23A H 0.7710 0.7342 0.6982 0.096 Uiso 1 1 calc R
H23B H 0.7013 0.7815 0.6997 0.096 Uiso 1 1 calc R
C24 C 0.9136(3) 0.8544(3) 0.7443(3) 0.0655(14) Uani 1 1 d .
C25 C 1.0652(3) 0.9516(3) 0.7645(2) 0.0495(11) Uani 1 1 d .
C26 C 1.1172(3) 0.9063(3) 0.7884(2) 0.0626(13) Uani 1 1 d .
H26 H 1.0897 0.8552 0.7934 0.075 Uiso 1 1 calc R
C27 C 1.2081(3) 0.9357(3) 0.8046(3) 0.0659(13) Uani 1 1 d .
H27 H 1.2436 0.9053 0.8226 0.079 Uiso 1 1 calc R
C28 C 1.2497(3) 1.0087(3) 0.7955(2) 0.0616(13) Uani 1 1 d .
H28 H 1.3129 1.0276 0.8053 0.074 Uiso 1 1 calc R
C29 C 1.1979(3) 1.0540(3) 0.7720(2) 0.0513(11) Uani 1 1 d .
H29 H 1.2255 1.1049 0.7666 0.062 Uiso 1 1 calc R
C30 C 1.1072(3) 1.0253(2) 0.7566(2) 0.0408(9) Uani 1 1 d .
C31 C 1.0454(3) 1.1302(2) 0.7831(2) 0.0410(10) Uani 1 1 d .
C32 C 1.0142(3) 1.2534(2) 0.7961(2) 0.0432(10) Uani 1 1 d .
C33 C 1.0705(3) 1.3226(3) 0.7895(3) 0.0598(12) Uani 1 1 d .
H33 H 1.1057 1.3213 0.7570 0.072 Uiso 1 1 calc R
C34 C 1.0749(4) 1.3939(3) 0.8308(3) 0.0754(15) Uani 1 1 d .
H34 H 1.1140 1.4415 0.8271 0.090 Uiso 1 1 calc R
C35 C 1.0226(3) 1.3953(3) 0.8769(3) 0.0681(14) Uani 1 1 d .
H35 H 1.0270 1.4438 0.9062 0.082 Uiso 1 1 calc R
C36 C 0.9641(3) 1.3267(3) 0.8808(2) 0.0523(11) Uani 1 1 d .
H36 H 0.9270 1.3286 0.9116 0.063 Uiso 1 1 calc R
C37 C 0.9583(3) 1.2556(2) 0.8408(2) 0.0422(10) Uani 1 1 d .
C38 C 0.8513(3) 1.1695(3) 0.8889(2) 0.0448(10) Uani 1 1 d .
C39 C 0.7352(3) 1.0584(2) 0.9048(2) 0.0419(10) Uani 1 1 d .
C40 C 0.7225(3) 1.0951(2) 0.9674(2) 0.0441(10) Uani 1 1 d .
H40 H 0.7539 1.1491 0.9881 0.053 Uiso 1 1 calc R
C41 C 0.6650(3) 1.0538(3) 0.9993(2) 0.0488(11) Uani 1 1 d .
H41 H 0.6577 1.0792 1.0427 0.059 Uiso 1 1 calc R
C42 C 0.6178(3) 0.9759(3) 0.9693(2) 0.0477(11) Uani 1 1 d .
C43 C 0.6278(3) 0.9373(3) 0.9081(3) 0.0568(12) Uani 1 1 d .
H43 H 0.5950 0.8834 0.8877 0.068 Uiso 1 1 calc R
C44 C 0.6874(3) 0.9790(3) 0.8761(2) 0.0543(11) Uani 1 1 d .
H44 H 0.6957 0.9527 0.8336 0.065 Uiso 1 1 calc R
C45 C 0.3034(3) 0.2591(3) 0.9228(2) 0.0557(12) Uani 1 1 d .
H45A H 0.2388 0.2363 0.8967 0.067 Uiso 1 1 calc R
H45B H 0.3356 0.2728 0.8871 0.067 Uiso 1 1 calc R
C46 C 0.3340(3) 0.1981(3) 0.9543(3) 0.0659(13) Uani 1 1 d .
H46A H 0.3996 0.2153 0.9706 0.099 Uiso 1 1 calc R
H46B H 0.3118 0.1486 0.9176 0.099 Uiso 1 1 calc R
H46C H 0.3107 0.1904 0.9954 0.099 Uiso 1 1 calc R
C47 C 0.4129(3) 0.3639(3) 1.0265(2) 0.0594(12) Uani 1 1 d .
H47A H 0.4197 0.4125 1.0611 0.071 Uiso 1 1 calc R
H47B H 0.4216 0.3248 1.0547 0.071 Uiso 1 1 calc R
C48 C 0.4859(3) 0.3811(3) 0.9920(3) 0.0799(16) Uani 1 1 d .
H48A H 0.4841 0.3327 0.9608 0.120 Uiso 1 1 calc R
H48B H 0.5437 0.4029 1.0293 0.120 Uiso 1 1 calc R
H48C H 0.4782 0.4192 0.9629 0.120 Uiso 1 1 calc R
C49 C 0.2986(4) 0.3936(3) 0.9356(3) 0.0690(14) Uani 1 1 d .
H49A H 0.3449 0.4073 0.9104 0.083 Uiso 1 1 calc R
H49B H 0.2402 0.3687 0.8983 0.083 Uiso 1 1 calc R
C50 C 0.2965(4) 0.4677(3) 0.9798(3) 0.0732(14) Uani 1 1 d .
H50A H 0.2442 0.4562 0.9981 0.110 Uiso 1 1 calc R
H50B H 0.2928 0.5055 0.9498 0.110 Uiso 1 1 calc R
H50C H 0.3512 0.4898 1.0205 0.110 Uiso 1 1 calc R
C51 C 0.2580(3) 0.3187(3) 1.0257(2) 0.0516(11) Uani 1 1 d .
H51A H 0.2710 0.2780 1.0503 0.062 Uiso 1 1 calc R
H51B H 0.2735 0.3673 1.0633 0.062 Uiso 1 1 calc R
C52 C 0.1594(3) 0.2930(3) 0.9885(3) 0.0632(13) Uani 1 1 d .
H52A H 0.1451 0.3335 0.9652 0.095 Uiso 1 1 calc R
H52B H 0.1263 0.2847 1.0240 0.095 Uiso 1 1 calc R
H52C H 0.1426 0.2440 0.9521 0.095 Uiso 1 1 calc R
C53 C 0.8051(4) 1.0199(3) 0.4779(3) 0.0880(18) Uani 1 1 d .
H53A H 0.8421 1.0446 0.5283 0.106 Uiso 1 1 calc R
H53B H 0.7616 1.0482 0.4653 0.106 Uiso 1 1 calc R
C54 C 0.8647(5) 1.0286(4) 0.4290(4) 0.139(3) Uani 1 1 d .
H54A H 0.8931 0.9875 0.4290 0.209 Uiso 1 1 calc R
H54B H 0.9109 1.0801 0.4464 0.209 Uiso 1 1 calc R
H54C H 0.8287 1.0238 0.3799 0.209 Uiso 1 1 calc R
C55 C 0.8187(4) 0.8911(4) 0.4920(3) 0.0903(19) Uani 1 1 d .
H55A H 0.8526 0.8896 0.4561 0.108 Uiso 1 1 calc R
H55B H 0.7838 0.8365 0.4891 0.108 Uiso 1 1 calc R
C56 C 0.8851(4) 0.9260(4) 0.5675(3) 0.109(2) Uani 1 1 d .
H56A H 0.9246 0.9779 0.5691 0.164 Uiso 1 1 calc R
H56B H 0.9210 0.8916 0.5785 0.164 Uiso 1 1 calc R
H56C H 0.8522 0.9308 0.6031 0.164 Uiso 1 1 calc R
C57 C 0.6972(4) 0.8935(3) 0.3971(2) 0.0782(16) Uani 1 1 d .
H57A H 0.6634 0.8398 0.3980 0.094 Uiso 1 1 calc R
H57B H 0.7366 0.8888 0.3660 0.094 Uiso 1 1 calc R
C58 C 0.6304(5) 0.9327(4) 0.3628(3) 0.114(2) Uani 1 1 d .
H58A H 0.5955 0.9433 0.3957 0.171 Uiso 1 1 calc R
H58B H 0.5899 0.8977 0.3171 0.171 Uiso 1 1 calc R
H58C H 0.6631 0.9821 0.3537 0.171 Uiso 1 1 calc R
C59 C 0.6988(4) 0.9366(4) 0.5244(3) 0.0736(16) Uani 1 1 d .
H59A H 0.7376 0.9704 0.5718 0.088 Uiso 1 1 calc R
H59B H 0.6524 0.9605 0.5065 0.088 Uiso 1 1 calc R
C60 C 0.6543(4) 0.8590(4) 0.5347(3) 0.104(2) Uani 1 1 d .
H60A H 0.6176 0.8241 0.4878 0.156 Uiso 1 1 calc R
H60B H 0.6161 0.8644 0.5660 0.156 Uiso 1 1 calc R
H60C H 0.6996 0.8369 0.5571 0.156 Uiso 1 1 calc R
C61 C 0.3604(5) 0.7117(5) 0.3430(5) 0.144(3) Uani 1 1 d .
H61A H 0.3413 0.6635 0.3604 0.173 Uiso 1 1 calc R
H61B H 0.3684 0.6957 0.2950 0.173 Uiso 1 1 calc R
C62 C 0.4463(5) 0.7608(6) 0.3916(4) 0.158(4) Uani 1 1 d .
H62A H 0.4705 0.8051 0.3717 0.237 Uiso 1 1 calc R
H62B H 0.4877 0.7301 0.3974 0.237 Uiso 1 1 calc R
H62C H 0.4392 0.7803 0.4386 0.237 Uiso 1 1 calc R
C63 C 0.3175(5) 0.8285(5) 0.3162(4) 0.121(3) Uani 1 1 d .
H63A H 0.2678 0.8510 0.3105 0.145 Uiso 1 1 calc R
H63B H 0.3663 0.8632 0.3588 0.145 Uiso 1 1 calc R
C64 C 0.3498(6) 0.8321(5) 0.2533(4) 0.145(3) Uani 1 1 d .
H64A H 0.3945 0.8049 0.2549 0.217 Uiso 1 1 calc R
H64B H 0.3771 0.8870 0.2532 0.217 Uiso 1 1 calc R
H64C H 0.2996 0.8068 0.2095 0.217 Uiso 1 1 calc R
C65 C 0.2103(6) 0.6953(6) 0.2681(4) 0.141(3) Uani 1 1 d .
H65A H 0.1633 0.7203 0.2565 0.169 Uiso 1 1 calc R
H65B H 0.2347 0.6895 0.2265 0.169 Uiso 1 1 calc R
C66 C 0.1694(6) 0.6158(5) 0.2794(4) 0.129(3) Uani 1 1 d .
H66A H 0.2138 0.5882 0.2848 0.194 Uiso 1 1 calc R
H66B H 0.1178 0.5859 0.2378 0.194 Uiso 1 1 calc R
H66C H 0.1499 0.6214 0.3231 0.194 Uiso 1 1 calc R
C67 C 0.2541(5) 0.7605(5) 0.3965(4) 0.127(3) Uani 1 1 d .
H67A H 0.3044 0.7997 0.4353 0.153 Uiso 1 1 calc R
H67B H 0.2410 0.7109 0.4125 0.153 Uiso 1 1 calc R
C68 C 0.1752(5) 0.7872(5) 0.3904(5) 0.146(3) Uani 1 1 d .
H68A H 0.1948 0.8445 0.4065 0.220 Uiso 1 1 calc R
H68B H 0.1402 0.7638 0.4205 0.220 Uiso 1 1 calc R
H68C H 0.1382 0.7711 0.3400 0.220 Uiso 1 1 calc R
C69 C 0.8956(5) 0.9629(7) 0.9566(6) 0.078(3) Uani 0.50 1 d P
C70 C 1.0055(5) 0.8640(4) 0.9414(4) 0.113(2) Uani 1 1 d .
C71 C 0.8495(3) 0.9428(4) 1.0241(4) 0.106(2) Uani 1 1 d .
C72 C 1.0244(6) 0.9164(6) 1.0120(7) 0.144(5) Uani 0.75 1 d P
C73 C 0.5497(15) 0.4913(13) 0.4257(12) 0.300(10) Uani 1 1 d D
C74 C 0.635(2) 0.471(2) 0.4083(11) 0.64(3) Uani 1 1 d D
C75 C 0.509(2) 0.3907(17) 0.4907(16) 0.413(15) Uani 1 1 d .
C76 C 0.4125(19) 0.363(2) 0.4252(12) 0.50(2) Uani 1 1 d .
C69A C 0.9613(6) 0.9776(8) 1.0591(6) 0.085(4) Uani 0.50 1 d P
C72A C 0.9739(9) 0.9474(7) 0.9301(7) 0.024(3) Uani 0.25 1 d P

loop_
_atom_site_aniso_label
_atom_site_aniso_U_11
_atom_site_aniso_U_22
_atom_site_aniso_U_33
_atom_site_aniso_U_23
_atom_site_aniso_U_13
_atom_site_aniso_U_12
Cl1 0.0558(7) 0.0601(8) 0.0848(9) 0.0297(7) 0.0034(6) 0.0142(6)
Cl2 0.0688(8) 0.0668(9) 0.0603(8) 0.0019(6) 0.0002(6) 0.0094(7)
Cl3 0.0723(8) 0.0703(9) 0.0551(7) 0.0142(6) 0.0329(6) 0.0236(7)
Cl4 0.0565(7) 0.0626(8) 0.0479(6) -0.0006(5) 0.0136(5) 0.0098(6)
O1 0.057(2) 0.078(3) 0.144(4) 0.070(3) 0.010(2) 0.001(2)
O2 0.0449(19) 0.065(2) 0.078(2) 0.0175(18) 0.0080(16) 0.0174(17)
O3 0.0479(18) 0.056(2) 0.0634(19) 0.0223(16) 0.0126(15) 0.0154(16)
O4 0.075(2) 0.0419(19) 0.059(2) 0.0039(16) -0.0053(17) 0.0219(17)
O5 0.091(3) 0.031(2) 0.104(3) 0.0076(18) 0.042(2) -0.0006(18)
O6 0.073(2) 0.061(2) 0.102(3) 0.044(2) 0.007(2) -0.001(2)
O7 0.077(2) 0.052(2) 0.0426(18) 0.0120(15) 0.0124(15) 0.0254(17)
O8 0.068(2) 0.052(2) 0.059(2) 0.0006(16) 0.0325(17) -0.0008(17)
O9 0.061(2) 0.093(3) 0.093(3) 0.053(2) 0.046(2) 0.037(2)
O10 0.065(2) 0.055(2) 0.135(3) 0.040(2) 0.053(2) 0.011(2)
O11 0.087(3) 0.111(3) 0.091(3) 0.019(2) 0.033(2) 0.011(2)
N1 0.047(2) 0.041(2) 0.079(3) 0.015(2) 0.008(2) 0.007(2)
N2 0.043(2) 0.042(2) 0.070(2) 0.0256(19) 0.0093(18) 0.0123(18)
N3 0.046(2) 0.041(2) 0.052(2) 0.0203(17) 0.0068(17) 0.0097(18)
N4 0.053(2) 0.034(2) 0.0415(19) 0.0085(16) 0.0069(16) 0.0067(17)
N5 0.046(2) 0.038(2) 0.060(2) 0.0154(18) 0.0041(17) 0.0061(18)
N6 0.043(2) 0.033(2) 0.071(2) 0.0159(18) 0.0204(18) 0.0067(17)
N7 0.049(2) 0.040(2) 0.074(3) 0.0174(19) 0.0239(19) -0.0039(18)
N8 0.042(3) 0.064(3) 0.127(4) 0.058(3) 0.009(2) -0.003(2)
N9 0.042(2) 0.043(2) 0.080(3) 0.035(2) 0.0088(18) 0.0001(18)
N10 0.0377(19) 0.0310(19) 0.0432(19) 0.0044(15) 0.0098(15) 0.0035(16)
N11 0.043(2) 0.037(2) 0.048(2) 0.0115(17) 0.0132(16) 0.0085(17)
N12 0.044(2) 0.039(2) 0.0440(19) 0.0062(16) 0.0176(16) 0.0027(17)
N13 0.044(2) 0.040(2) 0.0395(19) 0.0049(16) 0.0177(16) 0.0031(17)
N14 0.046(2) 0.062(3) 0.096(3) 0.039(3) 0.033(2) 0.027(2)
N15 0.064(2) 0.036(2) 0.046(2) 0.0073(17) 0.0170(18) 0.0009(18)
N16 0.078(3) 0.080(3) 0.038(2) -0.005(2) 0.013(2) 0.026(3)
N17 0.065(3) 0.124(4) 0.055(3) -0.002(3) 0.007(2) 0.058(3)
N18 0.026(3) 0.086(4) 0.083(4) 0.060(4) 0.006(3) 0.008(3)
N19 0.221(17) 0.084(10) 0.084(8) 0.053(8) -0.071(10) -0.053(9)
C1 0.045(3) 0.035(3) 0.062(3) 0.013(2) 0.008(2) 0.011(2)
C2 0.050(3) 0.051(3) 0.082(3) 0.035(3) 0.007(2) 0.008(2)
C3 0.048(3) 0.056(3) 0.079(3) 0.029(3) 0.000(2) 0.014(3)
C4 0.045(3) 0.032(2) 0.049(2) 0.0054(19) 0.010(2) 0.013(2)
C5 0.055(3) 0.040(3) 0.042(2) 0.0083(19) 0.010(2) 0.015(2)
C6 0.044(3) 0.041(3) 0.050(3) 0.004(2) 0.005(2) 0.013(2)
C7 0.041(3) 0.037(3) 0.052(3) 0.015(2) 0.011(2) 0.011(2)
C8 0.047(3) 0.040(3) 0.044(2) 0.008(2) 0.013(2) 0.016(2)
C9 0.056(3) 0.047(3) 0.058(3) 0.024(2) 0.018(2) 0.015(2)
C10 0.081(4) 0.053(3) 0.076(3) 0.035(3) 0.034(3) 0.029(3)
C11 0.063(3) 0.047(3) 0.069(3) 0.017(2) 0.024(3) 0.017(3)
C12 0.063(3) 0.032(3) 0.054(3) 0.008(2) 0.021(2) 0.011(2)
C13 0.055(3) 0.033(2) 0.045(2) 0.0089(19) 0.013(2) 0.012(2)
C14 0.042(2) 0.037(3) 0.051(3) 0.013(2) 0.001(2) 0.004(2)
C15 0.042(3) 0.051(3) 0.078(3) 0.032(3) 0.016(2) 0.013(2)
C16 0.056(3) 0.063(4) 0.152(6) 0.060(4) 0.031(3) 0.010(3)
C17 0.074(4) 0.103(6) 0.236(8) 0.097(6) 0.091(5) 0.054(4)
C18 0.097(5) 0.077(5) 0.261(10) 0.077(6) 0.105(6) 0.050(4)
C19 0.065(4) 0.048(3) 0.152(5) 0.038(3) 0.052(4) 0.028(3)
C20 0.048(3) 0.046(3) 0.083(3) 0.031(3) 0.026(2) 0.012(2)
C21 0.054(3) 0.038(3) 0.058(3) 0.020(2) 0.010(2) 0.004(2)
C22 0.050(3) 0.045(3) 0.074(3) 0.020(2) 0.011(2) -0.009(2)
C23 0.048(3) 0.077(4) 0.099(4) 0.049(3) 0.007(3) -0.007(3)
C24 0.060(3) 0.049(3) 0.085(4) 0.044(3) 0.009(3) 0.008(3)
C25 0.049(3) 0.043(3) 0.053(3) 0.014(2) 0.007(2) 0.016(2)
C26 0.052(3) 0.057(3) 0.068(3) 0.019(3) 0.001(2) 0.012(3)
C27 0.061(3) 0.056(3) 0.079(3) 0.019(3) 0.009(3) 0.024(3)
C28 0.043(3) 0.064(4) 0.069(3) 0.001(3) 0.009(2) 0.019(3)
C29 0.045(3) 0.046(3) 0.051(3) 0.003(2) 0.008(2) 0.007(2)
C30 0.038(2) 0.035(2) 0.042(2) 0.0066(19) 0.0079(18) 0.005(2)
C31 0.037(2) 0.033(2) 0.045(3) 0.011(2) 0.0083(19) 0.0008(19)
C32 0.042(2) 0.040(3) 0.048(2) 0.015(2) 0.0128(19) 0.012(2)
C33 0.060(3) 0.054(3) 0.073(3) 0.026(3) 0.036(3) 0.011(3)
C34 0.095(4) 0.039(3) 0.095(4) 0.021(3) 0.042(3) 0.010(3)
C35 0.077(4) 0.038(3) 0.090(4) 0.010(3) 0.031(3) 0.016(3)
C36 0.065(3) 0.038(3) 0.061(3) 0.016(2) 0.027(2) 0.017(2)
C37 0.041(2) 0.036(3) 0.046(2) 0.009(2) 0.0116(19) 0.009(2)
C38 0.047(3) 0.046(3) 0.045(3) 0.011(2) 0.019(2) 0.015(2)
C39 0.035(2) 0.041(3) 0.046(2) 0.011(2) 0.0057(19) 0.011(2)
C40 0.040(2) 0.040(3) 0.055(3) 0.015(2) 0.018(2) 0.009(2)
C41 0.037(2) 0.061(3) 0.057(3) 0.024(2) 0.020(2) 0.019(2)
C42 0.035(2) 0.049(3) 0.067(3) 0.027(2) 0.020(2) 0.015(2)
C43 0.046(3) 0.049(3) 0.077(3) 0.020(3) 0.024(2) 0.009(2)
C44 0.046(3) 0.052(3) 0.065(3) 0.009(2) 0.020(2) 0.015(2)
C45 0.062(3) 0.042(3) 0.052(3) -0.004(2) 0.014(2) 0.009(2)
C46 0.058(3) 0.045(3) 0.085(4) 0.003(3) 0.025(3) 0.004(2)
C47 0.062(3) 0.036(3) 0.057(3) -0.004(2) 0.014(2) -0.009(2)
C48 0.070(3) 0.072(4) 0.071(3) -0.005(3) 0.034(3) -0.018(3)
C49 0.091(4) 0.060(3) 0.070(3) 0.023(3) 0.038(3) 0.029(3)
C50 0.084(4) 0.042(3) 0.087(4) 0.012(3) 0.028(3) 0.007(3)
C51 0.061(3) 0.045(3) 0.047(2) 0.011(2) 0.025(2) 0.007(2)
C52 0.058(3) 0.050(3) 0.072(3) 0.005(2) 0.021(2) 0.004(2)
C53 0.112(5) 0.071(4) 0.059(3) -0.009(3) 0.016(3) 0.016(4)
C54 0.148(7) 0.121(6) 0.082(5) -0.010(4) 0.035(5) -0.045(5)
C55 0.079(4) 0.103(5) 0.086(4) -0.012(3) 0.019(3) 0.047(4)
C56 0.082(4) 0.136(6) 0.110(5) 0.002(4) 0.007(4) 0.067(4)
C57 0.096(4) 0.073(4) 0.051(3) 0.000(3) 0.015(3) 0.017(3)
C58 0.160(6) 0.076(4) 0.058(4) 0.007(3) -0.019(4) 0.011(4)
C59 0.071(3) 0.109(5) 0.049(3) 0.006(3) 0.015(3) 0.051(4)
C60 0.113(5) 0.117(6) 0.079(4) 0.026(4) 0.041(4) 0.020(5)
C61 0.117(7) 0.169(8) 0.148(7) 0.047(6) 0.006(5) 0.070(6)
C62 0.082(5) 0.259(12) 0.149(7) 0.077(7) 0.015(5) 0.080(7)
C63 0.137(6) 0.151(8) 0.105(5) 0.029(5) 0.052(5) 0.083(6)
C64 0.167(8) 0.192(9) 0.109(6) 0.042(6) 0.037(5) 0.109(7)
C65 0.132(7) 0.184(10) 0.093(5) -0.011(6) -0.002(5) 0.081(7)
C66 0.145(7) 0.124(7) 0.114(6) -0.004(5) 0.040(5) 0.053(6)
C67 0.125(6) 0.143(7) 0.110(5) -0.001(5) 0.051(5) 0.040(5)
C68 0.093(5) 0.160(8) 0.195(8) -0.013(6) 0.074(5) 0.057(5)
C69 0.016(4) 0.106(9) 0.130(9) 0.089(7) 0.016(5) 0.017(5)
C70 0.097(5) 0.094(5) 0.108(5) -0.021(4) 0.018(4) 0.001(4)
C71 0.043(3) 0.140(6) 0.164(6) 0.103(5) 0.048(3) 0.024(3)
C72 0.089(7) 0.111(8) 0.208(12) 0.089(9) -0.027(7) 0.025(6)
C73 0.34(2) 0.247(18) 0.234(19) -0.006(15) -0.043(16) 0.110(18)
C74 1.11(9) 0.59(5) 0.198(19) 0.29(3) 0.07(3) 0.24(5)
C75 0.54(4) 0.40(3) 0.45(3) 0.29(3) 0.22(3) 0.22(3)
C76 0.41(3) 0.61(5) 0.26(2) -0.05(2) -0.13(2) 0.10(3)
C69A 0.042(6) 0.129(11) 0.091(8) 0.068(8) 0.018(5) 0.016(7)
C72A 0.031(8) 0.012(7) 0.013(7) 0.010(6) -0.010(5) -0.011(6)

loop_
_atom_type_symbol
_atom_type_description
_atom_type_scat_dispersion_real
_atom_type_scat_dispersion_imag
_atom_type_scat_source
C C 0.0033 0.0016 'International Tables Vol C Tables 4.2.6.8 and 6.1.1.4'
H H 0.0000 0.0000 'International Tables Vol C Tables 4.2.6.8 and 6.1.1.4'
N N 0.0061 0.0033 'International Tables Vol C Tables 4.2.6.8 and 6.1.1.4'
O O 0.0106 0.0060 'International Tables Vol C Tables 4.2.6.8 and 6.1.1.4'
Cl Cl 0.1484 0.1585 'International Tables Vol C Tables 4.2.6.8 and 6.1.1.4'

loop_
_geom_angle_atom_site_label_1
_geom_angle_atom_site_label_2
_geom_angle_atom_site_label_3
_geom_angle
_geom_angle_site_symmetry_1
_geom_angle_site_symmetry_3
O2 N1 O1 121.7(4) . .
O2 N1 C1 120.0(4) . .
O1 N1 C1 118.3(4) . .
C7 N2 C4 128.1(3) . .
C7 N3 C8 128.4(3) . .
C14 N4 C13 119.8(3) . .
C14 N5 C15 119.3(4) . .
C21 N6 C20 127.4(4) . .
C21 N7 C22 121.9(4) . .
C24 N8 C23 122.5(4) . .
C24 N9 C25 130.3(4) . .
C31 N10 C30 119.8(3) . .
C31 N11 C32 120.8(3) . .
C38 N12 C37 126.9(3) . .
C39 N13 C38 127.7(3) . .
O9 N14 O10 122.5(4) . .
O9 N14 C42 119.4(5) . .
O10 N14 C42 118.1(5) . .
C51 N15 C47 106.4(3) . .
C51 N15 C49 111.3(3) . .
C47 N15 C49 110.5(4) . .
C51 N15 C45 111.0(3) . .
C47 N15 C45 110.3(3) . .
C49 N15 C45 107.3(3) . .
C53 N16 C55 110.8(4) . .
C53 N16 C57 112.7(4) . .
C55 N16 C57 105.1(4) . .
C53 N16 C59 107.1(4) . .
C55 N16 C59 110.5(4) . .
C57 N16 C59 110.7(4) . .
C67 N17 C65 112.8(6) . .
C67 N17 C61 114.1(5) . .
C65 N17 C61 106.8(5) . .
C67 N17 C63 106.9(5) . .
C65 N17 C63 107.1(6) . .
C61 N17 C63 108.7(5) . .
C72A N18 C72A 179.999(7) . 2_777
C72A N18 C69A 121.9(7) . .
C72A N18 C69A 58.1(7) 2_777 .
C72A N18 C69A 58.1(7) . 2_777
C72A N18 C69A 121.9(7) 2_777 2_777
C69A N18 C69A 179.997(7) . 2_777
C72A N18 C69 61.1(7) . .
C72A N18 C69 118.9(7) 2_777 .
C69A N18 C69 79.2(5) . .
C69A N18 C69 100.8(5) 2_777 .
C72A N18 C69 118.9(7) . 2_777
C72A N18 C69 61.1(7) 2_777 2_777
C69A N18 C69 100.8(5) . 2_777
C69A N18 C69 79.2(5) 2_777 2_777
C69 N18 C69 179.997(2) . 2_777
C72A N18 C72 107.8(6) . 2_777
C72A N18 C72 72.2(6) 2_777 2_777
C69A N18 C72 104.7(6) . 2_777
C69A N18 C72 75.3(6) 2_777 2_777
C69 N18 C72 80.1(5) . 2_777
C69 N18 C72 99.9(5) 2_777 2_777
C72A N18 C72 72.2(6) . .
C72A N18 C72 107.8(6) 2_777 .
C69A N18 C72 75.2(6) . .
C69A N18 C72 104.7(6) 2_777 .
C69 N18 C72 99.9(5) . .
C69 N18 C72 80.1(5) 2_777 .
C72 N18 C72 179.998(6) 2_777 .
C73 N19 C75 118.1(19) . .
C6 C1 C2 121.1(4) . .
C6 C1 N1 119.0(4) . .
C2 C1 N1 119.9(4) . .
C3 C2 C1 118.7(4) . .
C2 C3 C4 121.9(4) . .
C5 C4 N2 124.7(4) . .
C5 C4 C3 117.9(4) . .
N2 C4 C3 117.3(4) . .
C4 C5 C6 120.3(4) . .
C1 C6 C5 119.9(4) . .
O3 C7 N3 125.3(4) . .
O3 C7 N2 123.5(4) . .
N3 C7 N2 111.2(3) . .
C9 C8 C13 119.7(4) . .
C9 C8 N3 123.3(4) . .
C13 C8 N3 117.0(3) . .
C8 C9 C10 119.2(4) . .
C9 C10 C11 121.1(4) . .
C12 C11 C10 119.5(5) . .
C13 C12 C11 120.2(4) . .
C12 C13 C8 120.2(4) . .
C12 C13 N4 119.7(4) . .
C8 C13 N4 120.2(4) . .
O4 C14 N4 123.8(4) . .
O4 C14 N5 121.6(4) . .
N4 C14 N5 114.5(4) . .
C16 C15 C20 118.7(5) . .
C16 C15 N5 120.8(5) . .
C20 C15 N5 120.5(4) . .
C15 C16 C17 121.4(6) . .
C16 C17 C18 118.8(5) . .
C19 C18 C17 121.5(6) . .
C18 C19 C20 120.1(6) . .
N6 C20 C19 123.6(4) . .
N6 C20 C15 116.9(4) . .
C19 C20 C15 119.4(4) . .
O5 C21 N7 123.9(4) . .
O5 C21 N6 122.6(4) . .
N7 C21 N6 113.4(4) . .
N7 C22 C23 112.9(4) . .
N8 C23 C22 113.8(4) . .
O6 C24 N8 122.5(5) . .
O6 C24 N9 121.8(5) . .
N8 C24 N9 115.7(4) . .
C30 C25 C26 118.9(4) . .
C30 C25 N9 118.7(4) . .
C26 C25 N9 122.4(4) . .
C27 C26 C25 119.5(5) . .
C26 C27 C28 121.5(4) . .
C27 C28 C29 119.0(4) . .
C30 C29 C28 119.8(4) . .
C29 C30 C25 121.3(4) . .
C29 C30 N10 119.9(4) . .
C25 C30 N10 118.8(3) . .
O7 C31 N10 122.9(4) . .
O7 C31 N11 123.4(4) . .
N10 C31 N11 113.7(3) . .
C33 C32 N11 119.0(4) . .
C33 C32 C37 120.2(4) . .
N11 C32 C37 120.7(4) . .
C32 C33 C34 119.5(4) . .
C35 C34 C33 119.9(5) . .
C36 C35 C34 120.2(4) . .
C37 C36 C35 121.2(4) . .
C36 C37 C32 118.9(4) . .
C36 C37 N12 123.5(4) . .
C32 C37 N12 117.5(3) . .
O8 C38 N12 125.0(4) . .
O8 C38 N13 123.5(4) . .
N12 C38 N13 111.5(3) . .
N13 C39 C40 125.6(4) . .
N13 C39 C44 116.5(4) . .
C40 C39 C44 117.9(4) . .
C41 C40 C39 120.4(4) . .
C40 C41 C42 120.5(4) . .
C43 C42 C41 121.3(4) . .
C43 C42 N14 119.5(4) . .
C41 C42 N14 119.1(4) . .
C42 C43 C44 118.2(4) . .
C43 C44 C39 121.7(4) . .
C46 C45 N15 114.7(4) . .
C48 C47 N15 117.4(4) . .
C50 C49 N15 115.3(4) . .
C52 C51 N15 115.5(3) . .
N16 C53 C54 112.9(5) . .
N16 C55 C56 113.4(4) . .
N16 C57 C58 114.9(4) . .
C60 C59 N16 115.1(4) . .
C62 C61 N17 116.7(7) . .
C64 C63 N17 118.4(6) . .
C66 C65 N17 112.3(7) . .
N17 C67 C68 118.1(6) . .
C72A C69 N18 54.2(5) . .
C72A C69 C71 136.3(7) . .
N18 C69 C71 101.5(6) . .
C72A C69 C69A 92.5(6) . .
N18 C69 C69A 48.1(4) . .
C71 C69 C69A 53.5(5) . .
C72 C70 C72A 70.2(6) . .
C69A C71 C69 71.7(5) . .
C70 C72 N18 109.3(7) . .
C70 C72 C72A 62.3(7) . .
N18 C72 C72A 47.2(5) . .
C70 C72 C69A 136.2(7) . .
N18 C72 C69A 47.5(4) . .
C72A C72 C69A 84.1(6) . .
N19 C73 C74 108.1(18) . .
N19 C75 C76 99.8(17) . .
C72A C69A N18 58.8(6) 2_777 .
C72A C69A C71 133.1(9) 2_777 .
N18 C69A C71 107.3(6) . .
C72A C69A C72 96.0(8) 2_777 .
N18 C69A C72 57.2(5) . .
C71 C69A C72 113.5(8) . .
C72A C69A C69 99.2(7) 2_777 .
N18 C69A C69 52.7(4) . .
C71 C69A C69 54.8(4) . .
C72 C69A C69 80.0(6) . .
C69A C72A N18 63.1(7) 2_777 .
C69A C72A C69 106.7(10) 2_777 .
N18 C72A C69 64.7(7) . .
C69A C72A C70 121.8(10) 2_777 .
N18 C72A C70 108.0(7) . .
C69 C72A C70 120.9(8) . .
C69A C72A C72 100.2(8) 2_777 .
N18 C72A C72 60.6(6) . .
C69 C72A C72 95.3(8) . .
C70 C72A C72 47.5(5) . .

loop_
_geom_bond_atom_site_label_1
_geom_bond_atom_site_label_2
_geom_bond_distance
_geom_bond_site_symmetry_2
O1 N1 1.225(4) .
O2 N1 1.216(4) .
O3 C7 1.229(4) .
O4 C14 1.214(5) .
O5 C21 1.213(5) .
O6 C24 1.243(5) .
O7 C31 1.203(4) .
O8 C38 1.203(4) .
O9 N14 1.225(5) .
O10 N14 1.226(5) .
N1 C1 1.456(6) .
N2 C7 1.369(5) .
N2 C4 1.391(5) .
N3 C7 1.356(5) .
N3 C8 1.438(5) .
N4 C14 1.360(5) .
N4 C13 1.457(5) .
N5 C14 1.373(5) .
N5 C15 1.415(5) .
N6 C21 1.382(5) .
N6 C20 1.400(5) .
N7 C21 1.328(5) .
N7 C22 1.444(5) .
N8 C24 1.312(6) .
N8 C23 1.456(6) .
N9 C24 1.365(6) .
N9 C25 1.403(5) .
N10 C31 1.370(5) .
N10 C30 1.435(5) .
N11 C31 1.378(5) .
N11 C32 1.404(5) .
N12 C38 1.362(5) .
N12 C37 1.405(5) .
N13 C39 1.370(5) .
N13 C38 1.394(5) .
N14 C42 1.454(6) .
N15 C51 1.506(5) .
N15 C47 1.513(5) .
N15 C49 1.520(5) .
N15 C45 1.521(5) .
N16 C53 1.497(7) .
N16 C55 1.502(6) .
N16 C57 1.509(6) .
N16 C59 1.515(6) .
N17 C67 1.438(7) .
N17 C65 1.508(8) .
N17 C61 1.536(8) .
N17 C63 1.547(9) .
N18 C72A 1.440(13) .
N18 C72A 1.440(13) 2_777
N18 C69A 1.502(10) .
N18 C69A 1.502(10) 2_777
N18 C69 1.605(9) .
N18 C69 1.605(9) 2_777
N18 C72 1.711(9) 2_777
N18 C72 1.711(9) .
N19 C73 1.29(2) .
N19 C75 1.53(3) .
C1 C6 1.371(6) .
C1 C2 1.373(6) .
C2 C3 1.353(6) .
C3 C4 1.407(6) .
C4 C5 1.377(5) .
C5 C6 1.378(6) .
C8 C9 1.373(5) .
C8 C13 1.400(5) .
C9 C10 1.378(6) .
C10 C11 1.381(6) .
C11 C12 1.372(6) .
C12 C13 1.366(6) .
C15 C16 1.375(6) .
C15 C20 1.412(6) .
C16 C17 1.385(8) .
C17 C18 1.391(9) .
C18 C19 1.346(7) .
C19 C20 1.402(6) .
C22 C23 1.473(6) .
C25 C30 1.385(6) .
C25 C26 1.388(6) .
C26 C27 1.365(6) .
C27 C28 1.380(7) .
C28 C29 1.383(6) .
C29 C30 1.362(5) .
C32 C33 1.387(6) .
C32 C37 1.404(5) .
C33 C34 1.393(6) .
C34 C35 1.378(6) .
C35 C36 1.376(6) .
C36 C37 1.372(5) .
C39 C40 1.387(5) .
C39 C44 1.396(6) .
C40 C41 1.368(5) .
C41 C42 1.375(6) .
C42 C43 1.360(6) .
C43 C44 1.393(6) .
C45 C46 1.496(6) .
C47 C48 1.482(6) .
C49 C50 1.500(6) .
C51 C52 1.499(6) .
C53 C54 1.508(8) .
C55 C56 1.532(7) .
C57 C58 1.538(7) .
C59 C60 1.473(8) .
C61 C62 1.446(10) .
C63 C64 1.452(9) .
C65 C66 1.497(11) .
C67 C68 1.472(8) .
C69 C72A 1.554(17) .
C69 C71 1.706(11) .
C69 C69A 1.982(14) .
C70 C72 1.467(14) .
C70 C72A 1.760(14) .
C71 C69A 1.679(11) .
C72 C72A 1.870(14) .
C72 C69A 1.969(18) .
C73 C74 1.616(19) .
C75 C76 1.67(3) .
C69A C72A 1.430(17) 2_777
C72A C69A 1.430(17) 2_777

loop_
_geom_hbond_atom_site_label_D
_geom_hbond_atom_site_label_H
_geom_hbond_atom_site_label_A
_geom_hbond_distance_DH
_geom_hbond_distance_HA
_geom_hbond_distance_DA
_geom_hbond_angle_DHA
_geom_hbond_site_symmetry_A
N13 H13 Cl4 0.88 2.29 3.153(3) 166.7 1_565
N12 H12 Cl4 0.88 2.47 3.300(4) 158.0 1_565
N9 H9 Cl4 0.88 2.67 3.475(4) 153.2 1_565
N8 H8 Cl4 0.88 2.32 3.179(4) 167.0 1_565
N11 H11 Cl3 0.88 2.48 3.175(3) 136.0 1_665
N10 H10 Cl3 0.88 2.65 3.315(3) 133.2 1_665
O11 H11C Cl3 0.85 2.49 3.320(4) 167.7 .
O11 H11B Cl2 0.85 2.51 3.276(4) 150.5 .
N5 H5 Cl2 0.88 2.53 3.241(4) 137.9 .
N4 H4 Cl1 0.88 3.43 3.583(4) 93.1 .
N7 H7 Cl1 0.88 2.30 3.159(4) 164.4 .
N6 H6 Cl1 0.88 2.57 3.386(4) 154.0 .
N3 H3 Cl1 0.88 2.53 3.336(3) 152.7 .
N2 H2 Cl1 0.88 2.36 3.147(4) 148.3 .

loop_
_geom_torsion_atom_site_label_1
_geom_torsion_atom_site_label_2
_geom_torsion_atom_site_label_3
_geom_torsion_atom_site_label_4
_geom_torsion
_geom_torsion_site_symmetry_1
_geom_torsion_site_symmetry_4
O2 N1 C1 C6 7.7(6) . .
O1 N1 C1 C6 -172.9(4) . .
O2 N1 C1 C2 -173.2(4) . .
O1 N1 C1 C2 6.3(6) . .
C6 C1 C2 C3 -3.3(7) . .
N1 C1 C2 C3 177.6(4) . .
C1 C2 C3 C4 1.0(7) . .
C7 N2 C4 C5 -15.9(7) . .
C7 N2 C4 C3 166.0(4) . .
C2 C3 C4 C5 2.3(7) . .
C2 C3 C4 N2 -179.5(4) . .
N2 C4 C5 C6 178.6(4) . .
C3 C4 C5 C6 -3.3(6) . .
C2 C1 C6 C5 2.3(6) . .
N1 C1 C6 C5 -178.6(4) . .
C4 C5 C6 C1 1.1(6) . .
C8 N3 C7 O3 -0.1(7) . .
C8 N3 C7 N2 -179.2(3) . .
C4 N2 C7 O3 10.1(7) . .
C4 N2 C7 N3 -170.8(4) . .
C7 N3 C8 C9 -1.4(6) . .
C7 N3 C8 C13 -179.7(4) . .
C13 C8 C9 C10 2.8(6) . .
N3 C8 C9 C10 -175.5(4) . .
C8 C9 C10 C11 0.6(7) . .
C9 C10 C11 C12 -2.3(7) . .
C10 C11 C12 C13 0.6(6) . .
C11 C12 C13 C8 2.8(6) . .
C11 C12 C13 N4 -177.8(4) . .
C9 C8 C13 C12 -4.5(6) . .
N3 C8 C13 C12 173.9(3) . .
C9 C8 C13 N4 176.1(4) . .
N3 C8 C13 N4 -5.5(5) . .
C14 N4 C13 C12 107.3(4) . .
C14 N4 C13 C8 -73.2(5) . .
C13 N4 C14 O4 19.7(6) . .
C13 N4 C14 N5 -163.5(4) . .
C15 N5 C14 O4 -15.7(6) . .
C15 N5 C14 N4 167.4(4) . .
C14 N5 C15 C16 -96.9(5) . .
C14 N5 C15 C20 82.1(5) . .
C20 C15 C16 C17 -2.2(8) . .
N5 C15 C16 C17 176.8(5) . .
C15 C16 C17 C18 -0.3(10) . .
C16 C17 C18 C19 1.0(12) . .
C17 C18 C19 C20 0.7(11) . .
C21 N6 C20 C19 -3.4(7) . .
C21 N6 C20 C15 177.8(4) . .
C18 C19 C20 N6 178.1(6) . .
C18 C19 C20 C15 -3.2(9) . .
C16 C15 C20 N6 -177.3(4) . .
N5 C15 C20 N6 3.8(6) . .
C16 C15 C20 C19 3.9(7) . .
N5 C15 C20 C19 -175.1(4) . .
C22 N7 C21 O5 -4.8(7) . .
C22 N7 C21 N6 177.9(3) . .
C20 N6 C21 O5 1.4(7) . .
C20 N6 C21 N7 178.8(4) . .
C21 N7 C22 C23 -106.8(5) . .
C24 N8 C23 C22 82.9(7) . .
N7 C22 C23 N8 177.0(4) . .
C23 N8 C24 O6 2.0(8) . .
C23 N8 C24 N9 -179.9(4) . .
C25 N9 C24 O6 -5.2(8) . .
C25 N9 C24 N8 176.7(4) . .
C24 N9 C25 C30 169.7(4) . .
C24 N9 C25 C26 -12.6(7) . .
C30 C25 C26 C27 1.1(6) . .
N9 C25 C26 C27 -176.6(4) . .
C25 C26 C27 C28 -2.2(7) . .
C26 C27 C28 C29 2.5(7) . .
C27 C28 C29 C30 -1.6(6) . .
C28 C29 C30 C25 0.5(6) . .
C28 C29 C30 N10 178.9(4) . .
C26 C25 C30 C29 -0.2(6) . .
N9 C25 C30 C29 177.5(4) . .
C26 C25 C30 N10 -178.7(4) . .
N9 C25 C30 N10 -0.9(6) . .
C31 N10 C30 C29 -79.3(5) . .
C31 N10 C30 C25 99.1(4) . .
C30 N10 C31 O7 -14.9(6) . .
C30 N10 C31 N11 166.5(3) . .
C32 N11 C31 O7 15.5(6) . .
C32 N11 C31 N10 -165.8(3) . .
C31 N11 C32 C33 109.1(4) . .
C31 N11 C32 C37 -76.0(5) . .
N11 C32 C33 C34 178.8(4) . .
C37 C32 C33 C34 3.8(6) . .
C32 C33 C34 C35 -1.0(7) . .
C33 C34 C35 C36 -1.9(8) . .
C34 C35 C36 C37 2.0(7) . .
C35 C36 C37 C32 0.8(6) . .
C35 C36 C37 N12 -175.8(4) . .
C33 C32 C37 C36 -3.7(6) . .
N11 C32 C37 C36 -178.6(4) . .
C33 C32 C37 N12 173.1(4) . .
N11 C32 C37 N12 -1.8(5) . .
C38 N12 C37 C36 -20.4(6) . .
C38 N12 C37 C32 162.9(4) . .
C37 N12 C38 O8 -3.1(6) . .
C37 N12 C38 N13 177.4(3) . .
C39 N13 C38 O8 1.1(6) . .
C39 N13 C38 N12 -179.4(3) . .
C38 N13 C39 C40 5.0(6) . .
C38 N13 C39 C44 -174.5(4) . .
N13 C39 C40 C41 -179.3(4) . .
C44 C39 C40 C41 0.3(5) . .
C39 C40 C41 C42 -1.2(6) . .
C40 C41 C42 C43 1.1(6) . .
C40 C41 C42 N14 -178.0(3) . .
O9 N14 C42 C43 168.9(4) . .
O10 N14 C42 C43 -10.3(6) . .
O9 N14 C42 C41 -12.0(5) . .
O10 N14 C42 C41 168.9(4) . .
C41 C42 C43 C44 -0.1(6) . .
N14 C42 C43 C44 179.0(4) . .
C42 C43 C44 C39 -0.8(6) . .
N13 C39 C44 C43 -179.7(4) . .
C40 C39 C44 C43 0.8(6) . .
C51 N15 C45 C46 -68.0(5) . .
C47 N15 C45 C46 49.7(5) . .
C49 N15 C45 C46 170.1(4) . .
C51 N15 C47 C48 178.1(4) . .
C49 N15 C47 C48 -60.9(5) . .
C45 N15 C47 C48 57.6(5) . .
C51 N15 C49 C50 50.1(6) . .
C47 N15 C49 C50 -68.0(5) . .
C45 N15 C49 C50 171.7(4) . .
C47 N15 C51 C52 176.3(4) . .
C49 N15 C51 C52 55.8(5) . .
C45 N15 C51 C52 -63.6(5) . .
C55 N16 C53 C54 59.3(6) . .
C57 N16 C53 C54 -58.2(6) . .
C59 N16 C53 C54 179.8(5) . .
C53 N16 C55 C56 57.3(6) . .
C57 N16 C55 C56 179.3(5) . .
C59 N16 C55 C56 -61.2(7) . .
C53 N16 C57 C58 -54.9(6) . .
C55 N16 C57 C58 -175.6(5) . .
C59 N16 C57 C58 65.0(6) . .
C53 N16 C59 C60 -171.6(5) . .
C55 N16 C59 C60 -50.9(6) . .
C57 N16 C59 C60 65.1(6) . .
C67 N17 C61 C62 -68.7(9) . .
C65 N17 C61 C62 165.8(8) . .
C63 N17 C61 C62 50.5(9) . .
C67 N17 C63 C64 -178.4(6) . .
C65 N17 C63 C64 -57.2(7) . .
C61 N17 C63 C64 57.9(8) . .
C67 N17 C65 C66 -60.0(8) . .
C61 N17 C65 C66 66.2(8) . .
C63 N17 C65 C66 -177.4(6) . .
C65 N17 C67 C68 -51.6(9) . .
C61 N17 C67 C68 -173.8(7) . .
C63 N17 C67 C68 65.9(8) . .
C72A N18 C69 C72A 180.001(6) 2_777 .
C69A N18 C69 C72A -136.0(7) . .
C69A N18 C69 C72A 44.0(7) 2_777 .
C69 N18 C69 C72A 31(32) 2_777 .
C72 N18 C69 C72A 116.8(7) 2_777 .
C72 N18 C69 C72A -63.2(7) . .
C72A N18 C69 C71 139.8(8) . .
C72A N18 C69 C71 -40.2(8) 2_777 .
C69A N18 C69 C71 3.7(7) . .
C69A N18 C69 C71 -176.3(7) 2_777 .
C69 N18 C69 C71 170(32) 2_777 .
C72 N18 C69 C71 -103.5(7) 2_777 .
C72 N18 C69 C71 76.5(7) . .
C72A N18 C69 C69A 136.0(7) . .
C72A N18 C69 C69A -44.0(7) 2_777 .
C69A N18 C69 C69A 179.997(5) 2_777 .
C69 N18 C69 C69A 167(32) 2_777 .
C72 N18 C69 C69A -107.2(7) 2_777 .
C72 N18 C69 C69A 72.8(7) . .
C72A C69 C71 C69A 45.9(13) . .
N18 C69 C71 C69A -3.5(6) . .
C72A C70 C72 N18 -3.8(6) . .
C72A C70 C72 C69A 44.3(11) . .
C72A N18 C72 C70 4.6(8) . .
C72A N18 C72 C70 -175.4(8) 2_777 .
C69A N18 C72 C70 135.7(8) . .
C69A N18 C72 C70 -44.3(8) 2_777 .
C69 N18 C72 C70 59.8(8) . .
C69 N18 C72 C70 -120.2(8) 2_777 .
C72 N18 C72 C70 -166(15) 2_777 .
C72A N18 C72 C72A 179.999(14) 2_777 .
C69A N18 C72 C72A 131.1(7) . .
C69A N18 C72 C72A -48.9(7) 2_777 .
C69 N18 C72 C72A 55.2(7) . .
C69 N18 C72 C72A -124.8(7) 2_777 .
C72 N18 C72 C72A -170(16) 2_777 .
C72A N18 C72 C69A -131.1(7) . .
C72A N18 C72 C69A 48.9(7) 2_777 .
C69A N18 C72 C69A 180.000(12) 2_777 .
C69 N18 C72 C69A -76.0(6) . .
C69 N18 C72 C69A 104.0(6) 2_777 .
C72 N18 C72 C69A 59(17) 2_777 .
C75 N19 C73 C74 -76(3) . .
C73 N19 C75 C76 -53(3) . .
C72A N18 C69A C72A 180.001(6) . 2_777
C69A N18 C69A C72A 126(17) 2_777 2_777
C69 N18 C69A C72A -134.3(8) . 2_777
C69 N18 C69A C72A 45.7(8) 2_777 2_777
C72 N18 C69A C72A -57.6(7) 2_777 2_777
C72 N18 C69A C72A 122.4(7) . 2_777
C72A N18 C69A C71 -49.6(10) . .
C72A N18 C69A C71 130.4(10) 2_777 .
C69A N18 C69A C71 -103(17) 2_777 .
C69 N18 C69A C71 -3.9(7) . .
C69 N18 C69A C71 176.1(7) 2_777 .
C72 N18 C69A C71 72.8(8) 2_777 .
C72 N18 C69A C71 -107.2(8) . .
C72A N18 C69A C72 57.6(7) . .
C72A N18 C69A C72 -122.4(7) 2_777 .
C69A N18 C69A C72 4(17) 2_777 .
C69 N18 C69A C72 103.3(6) . .
C69 N18 C69A C72 -76.7(6) 2_777 .
C72 N18 C69A C72 180.002(13) 2_777 .
C72A N18 C69A C69 -45.7(8) . .
C72A N18 C69A C69 134.3(8) 2_777 .
C69A N18 C69A C69 -99(17) 2_777 .
C69 N18 C69A C69 180.001(5) 2_777 .
C72 N18 C69A C69 76.7(6) 2_777 .
C72 N18 C69A C69 -103.3(6) . .
C69 C71 C69A C72A 66.9(13) . 2_777
C69 C71 C69A N18 3.8(7) . .
C69 C71 C69A C72 -57.3(7) . .
C70 C72 C69A C72A -118.7(12) . 2_777
N18 C72 C69A C72A -46.6(6) . 2_777
C72A C72 C69A C72A -80.3(8) . 2_777
C70 C72 C69A N18 -72.2(11) . .
C72A C72 C69A N18 -33.7(5) . .
C70 C72 C69A C71 23.9(14) . .
N18 C72 C69A C71 96.1(6) . .
C72A C72 C69A C71 62.4(7) . .
C70 C72 C69A C69 -20.3(12) . .
N18 C72 C69A C69 51.8(4) . .
C72A C72 C69A C69 18.1(6) . .
C72A C69 C69A C72A 72.7(11) . 2_777
N18 C69 C69A C72A 38.3(7) . 2_777
C71 C69 C69A C72A -137.1(10) . 2_777
C72A C69 C69A N18 34.3(6) . .
C71 C69 C69A N18 -175.4(8) . .
C72A C69 C69A C71 -150.2(9) . .
N18 C69 C69A C71 175.4(8) . .
C72A C69 C69A C72 -21.8(7) . .
N18 C69 C69A C72 -56.2(4) . .
C71 C69 C69A C72 128.4(7) . .
C72A N18 C72A C69A 154(46) 2_777 2_777
C69A N18 C72A C69A 180.003(5) . 2_777
C69 N18 C72A C69A 126.5(7) . 2_777
C69 N18 C72A C69A -53.5(7) 2_777 2_777
C72 N18 C72A C69A 59.0(7) 2_777 2_777
C72 N18 C72A C69A -121.0(7) . 2_777
C72A N18 C72A C69 27(46) 2_777 .
C69A N18 C72A C69 53.5(7) . .
C69A N18 C72A C69 -126.5(7) 2_777 .
C69 N18 C72A C69 180.002(6) 2_777 .
C72 N18 C72A C69 -67.5(6) 2_777 .
C72 N18 C72A C69 112.5(6) . .
C72A N18 C72A C70 -89(46) 2_777 .
C69A N18 C72A C70 -62.8(10) . .
C69A N18 C72A C70 117.2(10) 2_777 .
C69 N18 C72A C70 -116.3(9) . .
C69 N18 C72A C70 63.7(9) 2_777 .
C72 N18 C72A C70 176.2(7) 2_777 .
C72 N18 C72A C70 -3.8(7) . .
C72A N18 C72A C72 -85(46) 2_777 .
C69A N18 C72A C72 -59.0(7) . .
C69A N18 C72A C72 121.0(7) 2_777 .
C69 N18 C72A C72 -112.5(6) . .
C69 N18 C72A C72 67.5(6) 2_777 .
C72 N18 C72A C72 180.000(12) 2_777 .
N18 C69 C72A C69A -48.4(7) . 2_777
C71 C69 C72A C69A -114.9(12) . 2_777
C69A C69 C72A C69A -79.6(9) . 2_777
C71 C69 C72A N18 -66.5(12) . .
C69A C69 C72A N18 -31.2(5) . .
N18 C69 C72A C70 96.7(9) . .
C71 C69 C72A C70 30.2(18) . .
C69A C69 C72A C70 65.5(10) . .
N18 C69 C72A C72 53.9(5) . .
C71 C69 C72A C72 -12.6(15) . .
C69A C69 C72A C72 22.8(7) . .
C72 C70 C72A C69A 73.5(11) . 2_777
C72 C70 C72A N18 4.5(8) . .
C72 C70 C72A C69 -66.3(10) . .
C70 C72 C72A C69A -124.1(10) . 2_777
N18 C72 C72A C69A 51.0(7) . 2_777
C69A C72 C72A C69A 85.0(9) . 2_777
C70 C72 C72A N18 -175.1(8) . .
C69A C72 C72A N18 34.0(5) . .
C70 C72 C72A C69 127.9(9) . .
N18 C72 C72A C69 -57.0(7) . .
C69A C72 C72A C69 -23.1(8) . .
N18 C72 C72A C70 175.1(8) . .
C69A C72 C72A C70 -150.9(8) . .
